data_2220729
loop_
_publ_author_name
'Gowda, B. Thimme'
'Foro, Sabine'
'Sowmya, B. P.'
'Terao, Hiromitsu'
'Fuess, Hartmut'

_publ_section_title
;
 <i>N</i>-(4-Chlorophenyl)-2-methylbenzamide
;
_journal_coeditor_code BT2857
_journal_issue 2
_journal_name_full 'Acta Crystallographica Section E'
_journal_page_first o389
_journal_paper_doi 10.1107/S1600536809002633
_journal_volume 65
_journal_year 2009
_chemical_formula_iupac 'C14 H12 Cl N O'
_chemical_formula_moiety 'C14 H12 Cl N O'
_chemical_formula_sum 'C14 H12 Cl N O'
_chemical_formula_weight 245.70
_chemical_name_systematic
;
<i>N</i>-(4-Chlorophenyl)-2-methylbenzamide
;
_space_group_IT_number 15
_symmetry_cell_setting monoclinic
_symmetry_space_group_name_Hall '-C 2yc'
_symmetry_space_group_name_H-M 'C 1 2/c 1'
_atom_sites_solution_hydrogens geom
_atom_sites_solution_primary direct
_atom_sites_solution_secondary difmap
_audit_creation_method SHELXL-97
_cell_angle_alpha 90.00
_cell_angle_beta 109.593(6)
_cell_angle_gamma 90.00
_cell_formula_units_Z 8
_cell_length_a 22.345(2)
_cell_length_b 5.1092(4)
_cell_length_c 22.2220(10)
_cell_measurement_reflns_used 25
_cell_measurement_temperature 299(2)
_cell_measurement_theta_max 22.22
_cell_measurement_theta_min 8.09
_cell_volume 2390.1(3)
_computing_cell_refinement 'CAD-4-PC (Enraf--Nonius, 1996)'
_computing_data_collection 'CAD-4-PC (Enraf--Nonius, 1996)'
_computing_data_reduction 'REDU4 (Stoe & Cie, 1987)'
_computing_molecular_graphics 'PLATON (Spek, 2003)'
_computing_publication_material 'SHELXL97 (Sheldrick, 2008)'
_computing_structure_refinement 'SHELXL97 (Sheldrick, 2008)'
_computing_structure_solution 'SHELXS97 (Sheldrick, 2008)'
_diffrn_ambient_temperature 299(2)
_diffrn_measured_fraction_theta_full 0.978
_diffrn_measured_fraction_theta_max 0.978
_diffrn_measurement_device_type 'Enraf--Nonius CAD-4'
_diffrn_measurement_method \w/2\q
_diffrn_radiation_monochromator graphite
_diffrn_radiation_source 'fine-focus sealed tube'
_diffrn_radiation_type CuK\a
_diffrn_radiation_wavelength 1.54180
_diffrn_reflns_av_R_equivalents 0.0742
_diffrn_reflns_av_sigmaI/netI 0.0263
_diffrn_reflns_limit_h_max 26
_diffrn_reflns_limit_h_min -25
_diffrn_reflns_limit_k_max 0
_diffrn_reflns_limit_k_min -6
_diffrn_reflns_limit_l_max 1
_diffrn_reflns_limit_l_min -26
_diffrn_reflns_number 2213
_diffrn_reflns_theta_full 66.93
_diffrn_reflns_theta_max 66.93
_diffrn_reflns_theta_min 4.20
_diffrn_standards_decay_% 1.0
_diffrn_standards_interval_time 120
_diffrn_standards_number 3
_exptl_absorpt_coefficient_mu 2.672
_exptl_absorpt_correction_type none
_exptl_crystal_colour colourless
_exptl_crystal_density_diffrn 1.366
_exptl_crystal_density_method 'not measured'
_exptl_crystal_description rod
_exptl_crystal_F_000 1024
_exptl_crystal_size_max 0.50
_exptl_crystal_size_mid 0.13
_exptl_crystal_size_min 0.13
_refine_diff_density_max 0.270
_refine_diff_density_min -0.390
_refine_ls_extinction_coef 0.0012(3)
_refine_ls_extinction_expression Fc^*^=kFc[1+0.001xFc^2^\l^3^/sin(2\q)]^-1/4^
_refine_ls_extinction_method 'SHELXL97 (Sheldrick, 2008)'
_refine_ls_goodness_of_fit_ref 1.078
_refine_ls_hydrogen_treatment mixed
_refine_ls_matrix_type full
_refine_ls_number_parameters 182
_refine_ls_number_reflns 2085
_refine_ls_number_restraints 0
_refine_ls_restrained_S_all 1.078
_refine_ls_R_factor_all 0.0589
_refine_ls_R_factor_gt 0.0464
_refine_ls_shift/su_max 0.002
_refine_ls_shift/su_mean 0.000
_refine_ls_structure_factor_coef Fsqd
_refine_ls_weighting_details 'calc w=1/[\s^2^(Fo^2^)+(0.1089P)^2^+0.7738P] where P=(Fo^2^+2Fc^2^)/3'
_refine_ls_weighting_scheme calc
_refine_ls_wR_factor_gt 0.1504
_refine_ls_wR_factor_ref 0.1591
_reflns_number_gt 1741
_reflns_number_total 2085
_reflns_threshold_expression I>2\s(I)
_cod_data_source_file bt2857.cif
_cod_data_source_block I
_cod_original_sg_symbol_H-M 'C 2/c'
_cod_database_code 2220729
_cod_database_fobs_code 2220729

loop_
_symmetry_equiv_pos_as_xyz
'x, y, z'
'-x, y, -z+1/2'
'x+1/2, y+1/2, z'
'-x+1/2, y+1/2, -z+1/2'
'-x, -y, -z'
'x, -y, z-1/2'
'-x+1/2, -y+1/2, -z'
'x+1/2, -y+1/2, z-1/2'

loop_
_atom_site_type_symbol
_atom_site_label
_atom_site_fract_x
_atom_site_fract_y
_atom_site_fract_z
_atom_site_U_iso_or_equiv
_atom_site_adp_type
_atom_site_calc_flag
_atom_site_refinement_flags
_atom_site_occupancy
_atom_site_disorder_assembly
_atom_site_disorder_group
C C1 0.38579(10) -0.0174(4) 0.97284(10) 0.0427(5) Uani d . 1 . .
C C2 0.43053(12) -0.1978(5) 0.96925(11) 0.0531(6) Uani d . 1 . .
H H2 0.4467(13) -0.343(6) 1.0021(12) 0.064 Uiso d . 1 . .
C C3 0.45905(12) -0.1751(6) 0.92298(12) 0.0582(6) Uani d . 1 . .
H H3 0.4906(14) -0.296(6) 0.9225(13) 0.070 Uiso d . 1 . .
C C4 0.44190(11) 0.0270(5) 0.88024(10) 0.0501(6) Uani d . 1 . .
C C5 0.39547(13) 0.2001(5) 0.88127(11) 0.0556(6) Uani d . 1 . .
H H5 0.3833(13) 0.344(7) 0.8502(13) 0.067 Uiso d . 1 . .
C C6 0.36711(12) 0.1774(5) 0.92743(10) 0.0541(6) Uani d . 1 . .
H H6 0.3328(14) 0.277(6) 0.9283(12) 0.065 Uiso d . 1 . .
C C7 0.34840(11) 0.1669(4) 1.05601(10) 0.0464(5) Uani d . 1 . .
C C8 0.32646(10) 0.0953(4) 1.11029(10) 0.0422(5) Uani d . 1 . .
C C9 0.35181(9) 0.2246(4) 1.16938(9) 0.0437(5) Uani d . 1 . .
C C10 0.32915(11) 0.1468(5) 1.21792(11) 0.0529(6) Uani d . 1 . .
H H10 0.3491(12) 0.242(6) 1.2606(13) 0.063 Uiso d . 1 . .
C C11 0.28353(12) -0.0416(5) 1.20908(12) 0.0573(6) Uani d . 1 . .
H H11 0.2695(14) -0.099(6) 1.2430(14) 0.069 Uiso d . 1 . .
C C12 0.25847(11) -0.1652(5) 1.15110(12) 0.0567(6) Uani d . 1 . .
H H12 0.2257(13) -0.308(6) 1.1438(12) 0.068 Uiso d . 1 . .
C C13 0.28029(11) -0.0955(5) 1.10188(11) 0.0497(5) Uani d . 1 . .
H H13 0.2621(12) -0.182(6) 1.0597(12) 0.060 Uiso d . 1 . .
C C14 0.40270(12) 0.4269(5) 1.18350(12) 0.0570(6) Uani d . 1 . .
H H14A 0.4283 0.4180 1.2278 0.068 Uiso calc R 1 . .
H H14B 0.3837 0.5973 1.1741 0.068 Uiso calc R 1 . .
H H14C 0.4288 0.3958 1.1576 0.068 Uiso calc R 1 . .
N N1 0.36006(10) -0.0392(4) 1.02268(8) 0.0461(5) Uani d . 1 . .
H H1N 0.3609(12) -0.189(6) 1.0382(12) 0.055 Uiso d . 1 . .
O O1 0.35554(12) 0.3935(3) 1.04201(9) 0.0740(6) Uani d . 1 . .
Cl Cl1 0.48134(3) 0.07146(16) 0.82524(3) 0.0760(3) Uani d . 1 . .

loop_
_atom_site_aniso_label
_atom_site_aniso_U_11
_atom_site_aniso_U_22
_atom_site_aniso_U_33
_atom_site_aniso_U_12
_atom_site_aniso_U_13
_atom_site_aniso_U_23
C1 0.0526(11) 0.0351(10) 0.0411(10) -0.0047(9) 0.0164(9) -0.0033(8)
C2 0.0640(13) 0.0443(13) 0.0541(12) 0.0073(10) 0.0240(10) 0.0077(10)
C3 0.0597(13) 0.0582(15) 0.0617(14) 0.0086(11) 0.0270(11) 0.0013(12)
C4 0.0588(12) 0.0507(13) 0.0445(11) -0.0110(10) 0.0220(10) -0.0055(9)
C5 0.0773(15) 0.0458(14) 0.0448(11) 0.0035(11) 0.0220(10) 0.0053(10)
C6 0.0688(14) 0.0485(14) 0.0479(12) 0.0123(11) 0.0233(10) 0.0040(10)
C7 0.0638(12) 0.0334(11) 0.0459(11) 0.0005(9) 0.0234(9) 0.0011(8)
C8 0.0485(10) 0.0354(11) 0.0447(10) 0.0052(8) 0.0185(8) 0.0017(8)
C9 0.0458(10) 0.0394(11) 0.0479(11) 0.0053(8) 0.0184(8) 0.0003(8)
C10 0.0592(13) 0.0557(14) 0.0485(11) 0.0053(11) 0.0245(10) -0.0031(10)
C11 0.0628(14) 0.0616(15) 0.0590(13) 0.0013(11) 0.0358(12) 0.0055(11)
C12 0.0522(12) 0.0537(14) 0.0695(15) -0.0074(11) 0.0274(11) 0.0023(12)
C13 0.0513(11) 0.0461(13) 0.0505(11) -0.0004(10) 0.0155(9) 0.0001(10)
C14 0.0600(13) 0.0505(15) 0.0621(13) -0.0057(10) 0.0226(11) -0.0080(10)
N1 0.0669(11) 0.0315(9) 0.0455(10) 0.0002(8) 0.0262(8) 0.0018(7)
O1 0.1407(18) 0.0319(9) 0.0708(11) -0.0004(10) 0.0636(12) 0.0022(7)
Cl1 0.0838(5) 0.0892(6) 0.0706(5) -0.0083(4) 0.0465(4) 0.0039(4)

loop_
_atom_type_symbol
_atom_type_description
_atom_type_scat_dispersion_real
_atom_type_scat_dispersion_imag
_atom_type_scat_source
C C 0.0181 0.0091 'International Tables Vol C Tables 4.2.6.8 and 6.1.1.4'
H H 0.0000 0.0000 'International Tables Vol C Tables 4.2.6.8 and 6.1.1.4'
N N 0.0311 0.0180 'International Tables Vol C Tables 4.2.6.8 and 6.1.1.4'
O O 0.0492 0.0322 'International Tables Vol C Tables 4.2.6.8 and 6.1.1.4'
Cl Cl 0.3639 0.7018 'International Tables Vol C Tables 4.2.6.8 and 6.1.1.4'

loop_
_geom_angle_atom_site_label_1
_geom_angle_atom_site_label_2
_geom_angle_atom_site_label_3
_geom_angle_site_symmetry_1
_geom_angle_site_symmetry_3
_geom_angle
_geom_angle_publ_flag
C6 C1 C2 . . 119.1(2) ?
C6 C1 N1 . . 121.9(2) ?
C2 C1 N1 . . 119.03(19) ?
C1 C2 C3 . . 120.6(2) ?
C1 C2 H2 . . 122.3(15) ?
C3 C2 H2 . . 116.9(15) ?
C4 C3 C2 . . 119.2(2) ?
C4 C3 H3 . . 121.7(17) ?
C2 C3 H3 . . 119.1(17) ?
C3 C4 C5 . . 120.9(2) ?
C3 C4 Cl1 . . 119.67(19) ?
C5 C4 Cl1 . . 119.40(19) ?
C4 C5 C6 . . 119.8(2) ?
C4 C5 H5 . . 120.3(17) ?
C6 C5 H5 . . 119.8(17) ?
C1 C6 C5 . . 120.2(2) ?
C1 C6 H6 . . 115.6(17) ?
C5 C6 H6 . . 124.0(17) ?
O1 C7 N1 . . 121.9(2) ?
O1 C7 C8 . . 122.95(19) ?
N1 C7 C8 . . 115.14(19) ?
C13 C8 C9 . . 120.3(2) ?
C13 C8 C7 . . 119.68(19) ?
C9 C8 C7 . . 120.03(19) ?
C10 C9 C8 . . 116.8(2) ?
C10 C9 C14 . . 119.0(2) ?
C8 C9 C14 . . 124.18(19) ?
C11 C10 C9 . . 122.4(2) ?
C11 C10 H10 . . 122.6(16) ?
C9 C10 H10 . . 115.0(16) ?
C10 C11 C12 . . 120.5(2) ?
C10 C11 H11 . . 122.0(18) ?
C12 C11 H11 . . 117.4(19) ?
C11 C12 C13 . . 118.8(2) ?
C11 C12 H12 . . 122.0(15) ?
C13 C12 H12 . . 119.2(15) ?
C12 C13 C8 . . 121.2(2) ?
C12 C13 H13 . . 119.4(16) ?
C8 C13 H13 . . 119.4(16) ?
C9 C14 H14A . . 109.5 ?
C9 C14 H14B . . 109.5 ?
H14A C14 H14B . . 109.5 ?
C9 C14 H14C . . 109.5 ?
H14A C14 H14C . . 109.5 ?
H14B C14 H14C . . 109.5 ?
C7 N1 C1 . . 124.59(19) ?
C7 N1 H1N . . 117.7(18) ?
C1 N1 H1N . . 115.8(18) ?

loop_
_geom_bond_atom_site_label_1
_geom_bond_atom_site_label_2
_geom_bond_site_symmetry_2
_geom_bond_distance
_geom_bond_publ_flag
C1 C6 . 1.378(3) ?
C1 C2 . 1.382(3) ?
C1 N1 . 1.413(3) ?
C2 C3 . 1.384(3) ?
C2 H2 . 1.02(3) ?
C3 C4 . 1.368(4) ?
C3 H3 . 0.94(3) ?
C4 C5 . 1.369(4) ?
C4 Cl1 . 1.745(2) ?
C5 C6 . 1.380(3) ?
C5 H5 . 0.98(3) ?
C6 H6 . 0.93(3) ?
C7 O1 . 1.223(3) ?
C7 N1 . 1.362(3) ?
C7 C8 . 1.492(3) ?
C8 C13 . 1.386(3) ?
C8 C9 . 1.408(3) ?
C9 C10 . 1.394(3) ?
C9 C14 . 1.490(3) ?
C10 C11 . 1.368(4) ?
C10 H10 . 1.03(3) ?
C11 C12 . 1.374(4) ?
C11 H11 . 0.95(3) ?
C12 C13 . 1.385(3) ?
C12 H12 . 1.01(3) ?
C13 H13 . 0.99(3) ?
C14 H14A . 0.9600 ?
C14 H14B . 0.9600 ?
C14 H14C . 0.9600 ?
N1 H1N . 0.84(3) ?

loop_
_geom_hbond_atom_site_label_D
_geom_hbond_atom_site_label_H
_geom_hbond_atom_site_label_A
_geom_hbond_site_symmetry_A
_geom_hbond_distance_DH
_geom_hbond_distance_HA
_geom_hbond_distance_DA
_geom_hbond_angle_DHA
N1 H1N O1 1_545 0.84(3) 2.14(3) 2.937(3) 159(2)

loop_
_geom_torsion_atom_site_label_1
_geom_torsion_atom_site_label_2
_geom_torsion_atom_site_label_3
_geom_torsion_atom_site_label_4
_geom_torsion_site_symmetry_1
_geom_torsion_site_symmetry_2
_geom_torsion_site_symmetry_3
_geom_torsion_site_symmetry_4
_geom_torsion
_geom_torsion_publ_flag
C6 C1 C2 C3 . . . . 3.7(4) ?
N1 C1 C2 C3 . . . . -176.8(2) ?
C1 C2 C3 C4 . . . . -0.7(4) ?
C2 C3 C4 C5 . . . . -2.4(4) ?
C2 C3 C4 Cl1 . . . . 175.54(19) ?
C3 C4 C5 C6 . . . . 2.5(4) ?
Cl1 C4 C5 C6 . . . . -175.48(19) ?
C2 C1 C6 C5 . . . . -3.7(4) ?
N1 C1 C6 C5 . . . . 176.9(2) ?
C4 C5 C6 C1 . . . . 0.6(4) ?
O1 C7 C8 C13 . . . . 135.1(3) ?
N1 C7 C8 C13 . . . . -44.8(3) ?
O1 C7 C8 C9 . . . . -43.7(3) ?
N1 C7 C8 C9 . . . . 136.3(2) ?
C13 C8 C9 C10 . . . . 1.3(3) ?
C7 C8 C9 C10 . . . . -179.84(19) ?
C13 C8 C9 C14 . . . . 178.3(2) ?
C7 C8 C9 C14 . . . . -2.8(3) ?
C8 C9 C10 C11 . . . . -1.4(3) ?
C14 C9 C10 C11 . . . . -178.6(2) ?
C9 C10 C11 C12 . . . . 0.7(4) ?
C10 C11 C12 C13 . . . . 0.0(4) ?
C11 C12 C13 C8 . . . . -0.1(4) ?
C9 C8 C13 C12 . . . . -0.6(3) ?
C7 C8 C13 C12 . . . . -179.5(2) ?
O1 C7 N1 C1 . . . . 5.2(4) ?
C8 C7 N1 C1 . . . . -174.86(18) ?
C6 C1 N1 C7 . . . . -41.2(3) ?
C2 C1 N1 C7 . . . . 139.3(2) ?

loop_
_cod_related_entry_id
_cod_related_entry_database
_cod_related_entry_code
1 ChemSpider 201197
